data_7234360
loop_
_publ_author_name
'Devogelaer, Jan-Joris'
'Brugman, Sander J.T.'
'meekes, hugo'
'Tinnemans, Paul T.'
'Vlieg, Elias'
'de Gelder, Rene'

_publ_section_title
;
 Cocrystal design by network-based link prediction
;
_journal_name_full CrystEngComm
_journal_paper_doi 10.1039/C9CE01110B
_journal_year 2019
_chemical_formula_moiety 'C10 H18 O4, C12 H10 N2'
_chemical_formula_sum 'C22 H28 N2 O4'
_chemical_formula_weight 384.46
_space_group_crystal_system triclinic
_space_group_IT_number 2
_space_group_name_Hall '-P 1'
_space_group_name_H-M_alt 'P -1'
_symmetry_space_group_name_Hall '-P 1'
_symmetry_space_group_name_H-M 'P -1'
_atom_sites_solution_hydrogens mixed
_atom_sites_solution_primary direct
_atom_sites_solution_secondary difmap
_audit_creation_method SHELXL-2018/3
_audit_update_record
;
2019-07-16 deposited with the CCDC.    2019-10-02 downloaded from the CCDC.
;
_cell_angle_alpha 96.199(2)
_cell_angle_beta 97.7308(19)
_cell_angle_gamma 113.7266(18)
_cell_formula_units_Z 2
_cell_length_a 9.5773(5)
_cell_length_b 10.7505(6)
_cell_length_c 10.9564(6)
_cell_measurement_reflns_used 9961
_cell_measurement_temperature 150(2)
_cell_measurement_theta_max 33.2
_cell_measurement_theta_min 2.4
_cell_volume 1006.87(10)
_computing_cell_refinement Peakref
_computing_data_collection Apex3
_computing_data_reduction SAINT,SADABS-2014/5
_computing_molecular_graphics 'PLATON, Shelxle'
_computing_structure_refinement 'SHELXL-2016/6 (Sheldrick, 2016)'
_computing_structure_solution 'SHELXT 2014/4 (Sheldrick, 2014)'
_diffrn_ambient_temperature 150(2)
_diffrn_detector_area_resol_mean 10.4
_diffrn_measured_fraction_theta_full 0.998
_diffrn_measured_fraction_theta_max 0.994
_diffrn_measurement_device 'Bruker D8 Quest Apex3'
_diffrn_measurement_method '\f and \w scans'
_diffrn_radiation_detector Photon100
_diffrn_radiation_monochromator graphite
_diffrn_radiation_type MoK\a
_diffrn_radiation_wavelength 0.71073
_diffrn_reflns_av_R_equivalents 0.0282
_diffrn_reflns_av_unetI/netI 0.0297
_diffrn_reflns_Laue_measured_fraction_full 0.998
_diffrn_reflns_Laue_measured_fraction_max 0.994
_diffrn_reflns_limit_h_max 14
_diffrn_reflns_limit_h_min -12
_diffrn_reflns_limit_k_max 16
_diffrn_reflns_limit_k_min -16
_diffrn_reflns_limit_l_max 16
_diffrn_reflns_limit_l_min -16
_diffrn_reflns_number 35723
_diffrn_reflns_point_group_measured_fraction_full 0.998
_diffrn_reflns_point_group_measured_fraction_max 0.994
_diffrn_reflns_theta_full 25.242
_diffrn_reflns_theta_max 33.210
_diffrn_reflns_theta_min 2.369
_diffrn_source 'sealed tube'
_exptl_absorpt_coefficient_mu 0.087
_exptl_absorpt_correction_T_max 0.7465
_exptl_absorpt_correction_T_min 0.7111
_exptl_absorpt_correction_type multi-scan
_exptl_absorpt_process_details
;
 SADABS 2016/2: Krause, L., Herbst-Irmer, R., Sheldrick G.M. & Stalke D.,
 J. Appl. Cryst. 48 (2015) 3-10
;
_exptl_crystal_colour colourless
_exptl_crystal_density_diffrn 1.268
_exptl_crystal_description plate
_exptl_crystal_F_000 412
_exptl_crystal_size_max 0.442
_exptl_crystal_size_mid 0.264
_exptl_crystal_size_min 0.071
_refine_diff_density_max 0.429
_refine_diff_density_min -0.298
_refine_diff_density_rms 0.053
_refine_ls_extinction_method none
_refine_ls_goodness_of_fit_ref 1.014
_refine_ls_hydrogen_treatment mixed
_refine_ls_matrix_type full
_refine_ls_number_parameters 259
_refine_ls_number_reflns 7668
_refine_ls_number_restraints 0
_refine_ls_restrained_S_all 1.014
_refine_ls_R_factor_all 0.0718
_refine_ls_R_factor_gt 0.0450
_refine_ls_shift/su_max 0.001
_refine_ls_shift/su_mean 0.000
_refine_ls_structure_factor_coef Fsqd
_refine_ls_weighting_details 'w=1/[\s^2^(Fo^2^)+(0.0812P)^2^+0.1281P] where P=(Fo^2^+2Fc^2^)/3'
_refine_ls_weighting_scheme calc
_refine_ls_wR_factor_gt 0.1237
_refine_ls_wR_factor_ref 0.1410
_reflns_Friedel_coverage 0.000
_reflns_number_gt 5433
_reflns_number_total 7668
_reflns_threshold_expression 'I > 2\s(I)'
_cod_data_source_file c9ce01110b2.cif
_cod_data_source_block p1907a
_cod_database_code 7234360
_shelx_shelxl_version_number 2018/3
_shelx_space_group_comment
;
The symmetry employed for this shelxl refinement is uniquely defined
by the following loop, which should always be used as a source of
symmetry information in preference to the above space-group names.
They are only intended as comments.
;
_shelx_estimated_absorpt_t_min 0.962
_shelx_estimated_absorpt_t_max 0.994

loop_
_space_group_symop_operation_xyz
'x, y, z'
'-x, -y, -z'

loop_
_atom_site_label
_atom_site_type_symbol
_atom_site_fract_x
_atom_site_fract_y
_atom_site_fract_z
_atom_site_U_iso_or_equiv
_atom_site_adp_type
_atom_site_occupancy
_atom_site_site_symmetry_order
_atom_site_calc_flag
_atom_site_refinement_flags_posn
_atom_site_refinement_flags_adp
O01 O 1.43550(8) 0.45735(7) 0.70709(7) 0.02671(16) Uani 1 1 d . .
O02 O 0.07175(8) -0.46189(7) 0.25214(8) 0.03071(18) Uani 1 1 d . .
H02 H -0.0281(19) -0.4944(15) 0.2085(14) 0.046 Uiso 1 1 d . U
O03 O 1.48148(8) 0.63473(7) 0.60425(7) 0.02807(17) Uani 1 1 d . .
H03 H 1.5755(18) 0.6744(15) 0.6566(14) 0.042 Uiso 1 1 d . U
O04 O 0.11426(9) -0.26853(8) 0.17523(8) 0.03409(19) Uani 1 1 d . .
C07 C 0.97186(9) 0.25284(9) 0.46623(8) 0.01838(17) Uani 1 1 d . .
H07A H 0.923708 0.316515 0.486647 0.022 Uiso 1 1 calc R U
H07B H 0.988829 0.255967 0.379241 0.022 Uiso 1 1 calc R U
C08 C 0.32222(9) -0.28301(8) 0.31536(8) 0.01832(16) Uani 1 1 d . .
H08A H 0.367868 -0.346695 0.288244 0.022 Uiso 1 1 calc R U
H08B H 0.315002 -0.286543 0.404317 0.022 Uiso 1 1 calc R U
C09 C 0.43169(10) -0.13740(9) 0.30579(8) 0.01861(17) Uani 1 1 d . .
H09A H 0.386056 -0.072992 0.330761 0.022 Uiso 1 1 calc R U
H09B H 0.443842 -0.133658 0.217767 0.022 Uiso 1 1 calc R U
C10 C 0.85958(10) 0.10680(9) 0.47343(9) 0.02081(18) Uani 1 1 d . .
H10A H 0.841635 0.103932 0.560187 0.025 Uiso 1 1 calc R U
H10B H 0.908242 0.043285 0.453997 0.025 Uiso 1 1 calc R U
C12 C 1.23497(10) 0.44956(9) 0.54296(9) 0.02045(17) Uani 1 1 d . .
H12A H 1.249213 0.449982 0.455143 0.025 Uiso 1 1 calc R U
H12B H 1.182090 0.509890 0.561102 0.025 Uiso 1 1 calc R U
C14 C 0.59115(10) -0.09149(9) 0.38916(9) 0.02017(17) Uani 1 1 d . .
H14A H 0.578013 -0.097992 0.476680 0.024 Uiso 1 1 calc R U
H14B H 0.637033 -0.155253 0.362823 0.024 Uiso 1 1 calc R U
C15 C 1.12915(10) 0.30363(9) 0.55436(9) 0.02001(17) Uani 1 1 d . .
H15A H 1.113442 0.301405 0.641722 0.024 Uiso 1 1 calc R U
H15B H 1.178929 0.241292 0.533888 0.024 Uiso 1 1 calc R U
C16 C 1.39312(10) 0.51114(9) 0.62729(8) 0.01850(16) Uani 1 1 d . .
C18 C 0.70298(10) 0.05538(9) 0.38423(8) 0.01829(16) Uani 1 1 d . .
H18A H 0.653596 0.118039 0.404716 0.022 Uiso 1 1 calc R U
H18B H 0.721220 0.060055 0.297673 0.022 Uiso 1 1 calc R U
C20 C 0.16031(10) -0.33431(9) 0.23914(8) 0.01894(17) Uani 1 1 d . .
N05 N 0.22118(9) 0.58820(8) -0.13036(8) 0.02320(17) Uani 1 1 d . .
N06 N 1.23818(9) 1.22781(8) 0.24953(7) 0.02112(16) Uani 1 1 d . .
C11 C 0.30115(11) 0.70929(10) -0.16271(9) 0.02374(19) Uani 1 1 d . .
H11 H 0.251504 0.736337 -0.229022 0.028 Uiso 1 1 calc R U
C13 C 1.16804(10) 1.09410(10) 0.25686(9) 0.02334(19) Uani 1 1 d . .
H13 H 1.223620 1.056978 0.308599 0.028 Uiso 1 1 calc R U
C17 C 1.00996(10) 1.19787(9) 0.10627(8) 0.01989(17) Uani 1 1 d . .
H17 H 0.958948 1.237369 0.053078 0.024 Uiso 1 1 calc R U
C19 C 0.93545(10) 1.05919(9) 0.11628(8) 0.01732(16) Uani 1 1 d . .
C21 C 0.29267(11) 0.55139(10) -0.03726(9) 0.02528(19) Uani 1 1 d . .
H21 H 0.237692 0.464939 -0.013677 0.030 Uiso 1 1 calc R U
C22 C 0.77632(10) 0.97480(9) 0.04644(8) 0.01953(17) Uani 1 1 d . .
H22 H 0.733744 1.013981 -0.013612 0.023 Uiso 1 1 calc R U
C23 C 1.15956(10) 1.27798(9) 0.17475(8) 0.02064(17) Uani 1 1 d . .
H23 H 1.208026 1.372689 0.168045 0.025 Uiso 1 1 calc R U
C24 C 0.52730(10) 0.76042(9) -0.00685(8) 0.01853(16) Uani 1 1 d . .
C25 C 0.44392(11) 0.63377(10) 0.02679(9) 0.02255(18) Uani 1 1 d . .
H25 H 0.489999 0.603870 0.092985 0.027 Uiso 1 1 calc R U
C26 C 0.45234(10) 0.79787(10) -0.10525(9) 0.02302(19) Uani 1 1 d . .
H26 H 0.504473 0.882874 -0.132221 0.028 Uiso 1 1 calc R U
C27 C 1.01910(10) 1.00664(9) 0.19341(9) 0.02195(18) Uani 1 1 d . .
H27 H 0.974274 0.912335 0.202045 0.026 Uiso 1 1 calc R U
C28 C 0.68684(10) 0.84684(10) 0.06109(8) 0.02120(18) Uani 1 1 d . .
H28 H 0.730582 0.808327 0.121029 0.025 Uiso 1 1 calc R U

loop_
_atom_site_aniso_label
_atom_site_aniso_U_11
_atom_site_aniso_U_22
_atom_site_aniso_U_33
_atom_site_aniso_U_23
_atom_site_aniso_U_13
_atom_site_aniso_U_12
O01 0.0223(3) 0.0274(3) 0.0271(3) 0.0075(3) -0.0043(3) 0.0093(3)
O02 0.0149(3) 0.0194(3) 0.0465(5) 0.0080(3) -0.0075(3) -0.0005(2)
O03 0.0171(3) 0.0237(3) 0.0292(4) 0.0078(3) -0.0066(3) -0.0029(3)
O04 0.0237(4) 0.0286(4) 0.0428(4) 0.0132(3) -0.0081(3) 0.0068(3)
C07 0.0120(3) 0.0171(4) 0.0219(4) 0.0051(3) 0.0008(3) 0.0024(3)
C08 0.0127(3) 0.0153(3) 0.0229(4) 0.0032(3) -0.0013(3) 0.0034(3)
C09 0.0142(4) 0.0165(4) 0.0220(4) 0.0030(3) 0.0012(3) 0.0042(3)
C10 0.0134(4) 0.0181(4) 0.0263(4) 0.0071(3) 0.0004(3) 0.0024(3)
C12 0.0135(4) 0.0183(4) 0.0232(4) 0.0049(3) -0.0039(3) 0.0023(3)
C14 0.0134(4) 0.0160(4) 0.0261(4) 0.0045(3) -0.0003(3) 0.0023(3)
C15 0.0144(4) 0.0179(4) 0.0239(4) 0.0064(3) -0.0006(3) 0.0037(3)
C16 0.0145(4) 0.0191(4) 0.0187(4) 0.0017(3) 0.0004(3) 0.0052(3)
C18 0.0135(4) 0.0160(4) 0.0221(4) 0.0045(3) 0.0022(3) 0.0031(3)
C20 0.0148(4) 0.0173(4) 0.0214(4) 0.0007(3) 0.0000(3) 0.0052(3)
N05 0.0152(3) 0.0217(4) 0.0267(4) 0.0032(3) 0.0001(3) 0.0033(3)
N06 0.0158(3) 0.0220(4) 0.0194(3) 0.0021(3) 0.0000(3) 0.0034(3)
C11 0.0158(4) 0.0233(4) 0.0263(4) 0.0062(3) -0.0039(3) 0.0046(3)
C13 0.0160(4) 0.0237(4) 0.0255(4) 0.0066(3) -0.0032(3) 0.0052(3)
C17 0.0181(4) 0.0209(4) 0.0198(4) 0.0032(3) 0.0011(3) 0.0082(3)
C19 0.0133(3) 0.0190(4) 0.0163(4) -0.0008(3) -0.0006(3) 0.0056(3)
C21 0.0203(4) 0.0218(4) 0.0273(5) 0.0070(3) 0.0010(3) 0.0030(3)
C22 0.0135(4) 0.0221(4) 0.0192(4) -0.0011(3) -0.0019(3) 0.0065(3)
C23 0.0184(4) 0.0176(4) 0.0215(4) 0.0023(3) 0.0023(3) 0.0040(3)
C24 0.0136(3) 0.0208(4) 0.0178(4) 0.0005(3) -0.0001(3) 0.0056(3)
C25 0.0201(4) 0.0233(4) 0.0204(4) 0.0045(3) -0.0009(3) 0.0067(3)
C26 0.0156(4) 0.0210(4) 0.0260(4) 0.0068(3) -0.0018(3) 0.0024(3)
C27 0.0154(4) 0.0185(4) 0.0265(4) 0.0044(3) -0.0023(3) 0.0037(3)
C28 0.0143(4) 0.0244(4) 0.0194(4) 0.0004(3) -0.0025(3) 0.0053(3)

loop_
_atom_type_symbol
_atom_type_description
_atom_type_scat_dispersion_real
_atom_type_scat_dispersion_imag
_atom_type_scat_source
C C 0.0033 0.0016 'International Tables Vol C Tables 4.2.6.8 and 6.1.1.4'
H H 0.0000 0.0000 'International Tables Vol C Tables 4.2.6.8 and 6.1.1.4'
N N 0.0061 0.0033 'International Tables Vol C Tables 4.2.6.8 and 6.1.1.4'
O O 0.0106 0.0060 'International Tables Vol C Tables 4.2.6.8 and 6.1.1.4'

loop_
_geom_angle_atom_site_label_1
_geom_angle_atom_site_label_2
_geom_angle_atom_site_label_3
_geom_angle
C20 O02 H02 113.0(9)
C16 O03 H03 112.0(9)
C10 C07 C15 113.58(7)
C10 C07 H07A 108.8
C15 C07 H07A 108.8
C10 C07 H07B 108.8
C15 C07 H07B 108.8
H07A C07 H07B 107.7
C20 C08 C09 114.85(7)
C20 C08 H08A 108.6
C09 C08 H08A 108.6
C20 C08 H08B 108.6
C09 C08 H08B 108.6
H08A C08 H08B 107.5
C08 C09 C14 111.56(7)
C08 C09 H09A 109.3
C14 C09 H09A 109.3
C08 C09 H09B 109.3
C14 C09 H09B 109.3
H09A C09 H09B 108.0
C07 C10 C18 113.59(7)
C07 C10 H10A 108.8
C18 C10 H10A 108.8
C07 C10 H10B 108.8
C18 C10 H10B 108.8
H10A C10 H10B 107.7
C16 C12 C15 115.49(7)
C16 C12 H12A 108.4
C15 C12 H12A 108.4
C16 C12 H12B 108.4
C15 C12 H12B 108.4
H12A C12 H12B 107.5
C18 C14 C09 113.04(7)
C18 C14 H14A 109.0
C09 C14 H14A 109.0
C18 C14 H14B 109.0
C09 C14 H14B 109.0
H14A C14 H14B 107.8
C12 C15 C07 110.90(7)
C12 C15 H15A 109.5
C07 C15 H15A 109.5
C12 C15 H15B 109.5
C07 C15 H15B 109.5
H15A C15 H15B 108.0
O01 C16 O03 123.64(8)
O01 C16 C12 125.16(8)
O03 C16 C12 111.19(7)
C14 C18 C10 113.91(7)
C14 C18 H18A 108.8
C10 C18 H18A 108.8
C14 C18 H18B 108.8
C10 C18 H18B 108.8
H18A C18 H18B 107.7
O04 C20 O02 123.46(8)
O04 C20 C08 125.16(8)
O02 C20 C08 111.36(7)
C11 N05 C21 117.42(8)
C23 N06 C13 117.43(8)
N05 C11 C26 123.78(8)
N05 C11 H11 118.1
C26 C11 H11 118.1
N06 C13 C27 123.75(8)
N06 C13 H13 118.1
C27 C13 H13 118.1
C23 C17 C19 119.52(8)
C23 C17 H17 120.2
C19 C17 H17 120.2
C17 C19 C27 117.24(8)
C17 C19 C22 119.83(8)
C27 C19 C22 122.93(8)
N05 C21 C25 123.04(9)
N05 C21 H21 118.5
C25 C21 H21 118.5
C28 C22 C19 124.84(8)
C28 C22 H22 117.6
C19 C22 H22 117.6
N06 C23 C17 123.00(8)
N06 C23 H23 118.5
C17 C23 H23 118.5
C25 C24 C26 117.21(8)
C25 C24 C28 119.24(8)
C26 C24 C28 123.56(8)
C24 C25 C21 119.51(8)
C24 C25 H25 120.2
C21 C25 H25 120.2
C11 C26 C24 119.04(8)
C11 C26 H26 120.5
C24 C26 H26 120.5
C13 C27 C19 119.02(8)
C13 C27 H27 120.5
C19 C27 H27 120.5
C22 C28 C24 126.03(8)
C22 C28 H28 117.0
C24 C28 H28 117.0

loop_
_geom_bond_atom_site_label_1
_geom_bond_atom_site_label_2
_geom_bond_distance
O01 C16 1.2108(11)
O02 C20 1.3264(11)
O02 H02 0.915(16)
O03 C16 1.3305(11)
O03 H03 0.906(16)
O04 C20 1.2083(11)
C07 C10 1.5226(12)
C07 C15 1.5273(12)
C07 H07A 0.9900
C07 H07B 0.9900
C08 C20 1.5067(11)
C08 C09 1.5181(11)
C08 H08A 0.9900
C08 H08B 0.9900
C09 C14 1.5268(12)
C09 H09A 0.9900
C09 H09B 0.9900
C10 C18 1.5271(12)
C10 H10A 0.9900
C10 H10B 0.9900
C12 C16 1.5069(11)
C12 C15 1.5169(12)
C12 H12A 0.9900
C12 H12B 0.9900
C14 C18 1.5219(12)
C14 H14A 0.9900
C14 H14B 0.9900
C15 H15A 0.9900
C15 H15B 0.9900
C18 H18A 0.9900
C18 H18B 0.9900
N05 C11 1.3331(12)
N05 C21 1.3354(13)
N06 C23 1.3362(12)
N06 C13 1.3366(12)
C11 C26 1.3840(12)
C11 H11 0.9500
C13 C27 1.3838(12)
C13 H13 0.9500
C17 C23 1.3913(12)
C17 C19 1.3943(12)
C17 H17 0.9500
C19 C27 1.4001(12)
C19 C22 1.4680(11)
C21 C25 1.3910(13)
C21 H21 0.9500
C22 C28 1.3373(13)
C22 H22 0.9500
C23 H23 0.9500
C24 C25 1.3928(13)
C24 C26 1.3992(12)
C24 C28 1.4678(12)
C25 H25 0.9500
C26 H26 0.9500
C27 H27 0.9500
C28 H28 0.9500

loop_
_geom_torsion_atom_site_label_1
_geom_torsion_atom_site_label_2
_geom_torsion_atom_site_label_3
_geom_torsion_atom_site_label_4
_geom_torsion
C20 C08 C09 C14 177.98(7)
C15 C07 C10 C18 -179.33(8)
C08 C09 C14 C18 -178.70(7)
C16 C12 C15 C07 179.19(8)
C10 C07 C15 C12 -179.78(8)
C15 C12 C16 O01 -5.48(14)
C15 C12 C16 O03 175.37(8)
C09 C14 C18 C10 176.17(8)
C07 C10 C18 C14 178.95(8)
C09 C08 C20 O04 -1.03(14)
C09 C08 C20 O02 179.95(8)
C21 N05 C11 C26 -0.21(16)
C23 N06 C13 C27 -1.10(15)
C23 C17 C19 C27 -1.88(13)
C23 C17 C19 C22 178.66(8)
C11 N05 C21 C25 0.69(16)
C17 C19 C22 C28 -170.97(9)
C27 C19 C22 C28 9.61(15)
C13 N06 C23 C17 0.42(14)
C19 C17 C23 N06 1.09(14)
C26 C24 C25 C21 -0.07(14)
C28 C24 C25 C21 180.00(9)
N05 C21 C25 C24 -0.55(16)
N05 C11 C26 C24 -0.39(16)
C25 C24 C26 C11 0.51(14)
C28 C24 C26 C11 -179.57(9)
N06 C13 C27 C19 0.25(16)
C17 C19 C27 C13 1.26(14)
C22 C19 C27 C13 -179.31(9)
C19 C22 C28 C24 179.67(8)
C25 C24 C28 C22 -174.28(9)
C26 C24 C28 C22 5.80(15)
